data_8100718
loop_
_publ_author_name
'Tinant, Bernard'
'Declercq, Jean-Paul'
'Wullens, Hilda'
'Devillers, Michel'

_publ_section_title
;
Crystal structure of di(hexaphenyldiphosphazenium) ethanolpentachlorobismuthate
(III), (C~36~H~30~P~2~N)~2~[BiCl~5~(C~2~H~6~O)]
;
_journal_issue 3
_journal_name_full 'Zeitschrift f\"ur Kristallographie - New Crystal Structures'
_journal_page_first 385
_journal_page_last 388
_journal_volume 217
_journal_year 2002
_chemical_formula_structural '[C36 H30 P2 N]2 [BiCl5 C2 H6 O]'
_chemical_formula_sum 'C74 H66 Bi Cl5 N2 O P4'
_chemical_formula_weight 1509.42
_space_group_IT_number 2
_symmetry_cell_setting triclinic
_symmetry_space_group_name_Hall '-P 1'
_symmetry_space_group_name_H-M 'P -1'
_cell_angle_alpha 75.06(2)
_cell_angle_beta 71.68(2)
_cell_angle_gamma 71.73(2)
_cell_formula_units_Z 2
_cell_length_a 13.751(3)
_cell_length_b 16.190(4)
_cell_length_c 17.100(4)
_cell_measurement_temperature 293(2)
_cell_volume 3377.8(14)
_diffrn_ambient_temperature 293(2)
_exptl_crystal_density_diffrn 1.484
_refine_diff_density_rms 0.090
_cod_depositor_comments
;
 Marking attached hydrogen atoms.

 Antanas Vaitkus,
 2017-09-11
;
_cod_database_code 8100718

loop_
_symmetry_equiv_pos_as_xyz
'x, y, z'
'-x, -y, -z'

loop_
_atom_site_label
_atom_site_type_symbol
_atom_site_fract_x
_atom_site_fract_y
_atom_site_fract_z
_atom_site_U_iso_or_equiv
_atom_site_adp_type
_atom_site_occupancy
_atom_site_symmetry_multiplicity
_atom_site_Wyckoff_symbol
_atom_site_calc_flag
_atom_site_refinement_flags
_atom_site_disorder_assembly
_atom_site_disorder_group
_atom_site_attached_hydrogens
Bi Bi3+ 0.000223(15) 0.270782(12) 0.221066(12) 0.03774(7) Uani 1 2 i d . . . 0
Cl1 Cl 0.04603(11) 0.14261(9) 0.13254(8) 0.0566(3) Uani 1 2 i d . A . 0
Cl2 Cl -0.06717(11) 0.41112(10) 0.30219(11) 0.0696(4) Uani 1 2 i d . A . 0
Cl3 Cl 0.18098(13) 0.31950(11) 0.12134(11) 0.0747(4) Uani 1 2 i d . A . 0
Cl4 Cl -0.17973(17) 0.22986(15) 0.30240(15) 0.1327(10) Uani 1 2 i d . A . 0
Cl5 Cl 0.09960(16) 0.17263(11) 0.32488(10) 0.0870(6) Uani 1 2 i d . A . 0
O1A O -0.0913(19) 0.382(2) 0.0925(15) 0.34(2) Uani 0.574(16) 2 i d PDU A 1 1
C2A C -0.158(2) 0.4547(18) 0.0420(19) 0.46(4) Uani 0.574(16) 2 i d PDU A 1 0
H2A1 H -0.2110 0.4948 0.0772 0.062(2) Uiso 0.574(16) 2 i calc PR A 1 0
H2A2 H -0.1942 0.4302 0.0163 0.062(2) Uiso 0.574(16) 2 i calc PR A 1 0
C3A C -0.0812(16) 0.5022(9) -0.0244(11) 0.170(12) Uani 0.574(16) 2 i d PDU A 1 0
H3A1 H -0.1200 0.5537 -0.0548 0.062(2) Uiso 0.574(16) 2 i calc PR A 1 0
H3A2 H -0.0347 0.4633 -0.0623 0.062(2) Uiso 0.574(16) 2 i calc PR A 1 0
H3A3 H -0.0403 0.5195 0.0020 0.062(2) Uiso 0.574(16) 2 i calc PR A 1 0
O1B O -0.1205(18) 0.3226(12) 0.1064(13) 0.158(9) Uani 0.426(16) 2 i d PDU A 2 1
C2B C -0.1548(15) 0.3916(13) 0.0498(11) 0.093(8) Uani 0.426(16) 2 i d PDU A 2 0
H2B1 H -0.2313 0.4035 0.0638 0.062(2) Uiso 0.426(16) 2 i calc PR A 2 0
H2B2 H -0.1283 0.3726 -0.0041 0.062(2) Uiso 0.426(16) 2 i calc PR A 2 0
C3B C -0.128(3) 0.4789(16) 0.038(2) 0.32(3) Uani 0.426(16) 2 i d PDU A 2 0
H3B1 H -0.1661 0.5232 0.0015 0.062(2) Uiso 0.426(16) 2 i calc PR A 2 0
H3B2 H -0.0531 0.4718 0.0138 0.062(2) Uiso 0.426(16) 2 i calc PR A 2 0
H3B3 H -0.1469 0.4968 0.0913 0.062(2) Uiso 0.426(16) 2 i calc PR A 2 0
P1 P 0.26834(9) 0.21625(7) 0.66544(7) 0.0308(3) Uani 1 2 i d . . . 0
N2 N 0.3873(3) 0.2227(2) 0.6295(2) 0.0343(8) Uani 1 2 i d . . . 0
P3 P 0.47491(9) 0.22840(7) 0.54345(7) 0.0307(3) Uani 1 2 i d . . . 0
C4 C 0.2126(3) 0.2578(3) 0.7620(3) 0.0351(10) Uani 1 2 i d . . . 0
C5 C 0.2635(4) 0.2178(4) 0.8251(3) 0.0569(14) Uani 1 2 i d . . . 0
H5 H 0.3264 0.1741 0.8148 0.062(2) Uiso 1 2 i calc R . . 0
C6 C 0.2232(5) 0.2415(4) 0.9028(3) 0.0668(17) Uani 1 2 i d . . . 0
H6 H 0.2588 0.2145 0.9445 0.062(2) Uiso 1 2 i calc R . . 0
C7 C 0.1303(5) 0.3048(4) 0.9182(3) 0.0668(17) Uani 1 2 i d . . . 0
H7 H 0.1011 0.3200 0.9711 0.062(2) Uiso 1 2 i calc R . . 0
C8 C 0.0804(5) 0.3457(5) 0.8559(4) 0.077(2) Uani 1 2 i d . . . 0
H8 H 0.0184 0.3903 0.8662 0.062(2) Uiso 1 2 i calc R . . 0
C9 C 0.1199(4) 0.3223(4) 0.7790(3) 0.0549(14) Uani 1 2 i d . . . 0
H9 H 0.0839 0.3501 0.7376 0.062(2) Uiso 1 2 i calc R . . 0
C10 C 0.2575(4) 0.1040(3) 0.6966(3) 0.0352(10) Uani 1 2 i d . . . 0
C11 C 0.3480(4) 0.0347(3) 0.6919(3) 0.0444(12) Uani 1 2 i d . . . 0
H11 H 0.4143 0.0460 0.6670 0.062(2) Uiso 1 2 i calc R . . 0
C12 C 0.3397(5) -0.0510(3) 0.7241(3) 0.0569(14) Uani 1 2 i d . . . 0
H12 H 0.4005 -0.0974 0.7215 0.062(2) Uiso 1 2 i calc R . . 0
C13 C 0.2421(6) -0.0677(4) 0.7599(3) 0.0614(17) Uani 1 2 i d . . . 0
H13 H 0.2368 -0.1256 0.7812 0.062(2) Uiso 1 2 i calc R . . 0
C14 C 0.1520(5) 0.0004(4) 0.7644(3) 0.0584(15) Uani 1 2 i d . . . 0
H14 H 0.0859 -0.0115 0.7880 0.062(2) Uiso 1 2 i calc R . . 0
C15 C 0.1592(4) 0.0860(3) 0.7342(3) 0.0471(12) Uani 1 2 i d . . . 0
H15 H 0.0981 0.1321 0.7388 0.062(2) Uiso 1 2 i calc R . . 0
C16 C 0.1862(3) 0.2760(3) 0.5959(3) 0.0378(11) Uani 1 2 i d . . . 0
C17 C 0.1777(4) 0.3658(4) 0.5696(3) 0.0541(14) Uani 1 2 i d . . . 0
H17 H 0.2097 0.3939 0.5918 0.062(2) Uiso 1 2 i calc R . . 0
C18 C 0.1225(5) 0.4138(4) 0.5109(4) 0.0711(18) Uani 1 2 i d . . . 0
H18 H 0.1174 0.4740 0.4937 0.062(2) Uiso 1 2 i calc R . . 0
C19 C 0.0748(5) 0.3731(5) 0.4775(3) 0.077(2) Uani 1 2 i d . . . 0
H19 H 0.0381 0.4055 0.4374 0.062(2) Uiso 1 2 i calc R . . 0
C20 C 0.0815(5) 0.2854(5) 0.5036(3) 0.0680(17) Uani 1 2 i d . . . 0
H20 H 0.0487 0.2580 0.4813 0.062(2) Uiso 1 2 i calc R . . 0
C21 C 0.1365(4) 0.2360(4) 0.5626(3) 0.0557(14) Uani 1 2 i d . . . 0
H21 H 0.1401 0.1760 0.5799 0.062(2) Uiso 1 2 i calc R . . 0
C22 C 0.4267(3) 0.2497(3) 0.4519(3) 0.0319(10) Uani 1 2 i d . . . 0
C23 C 0.3983(4) 0.1851(3) 0.4318(3) 0.0487(13) Uani 1 2 i d . . . 0
H23 H 0.4129 0.1275 0.4610 0.062(2) Uiso 1 2 i calc R . . 0
C24 C 0.3485(5) 0.2052(4) 0.3688(3) 0.0627(16) Uani 1 2 i d . . . 0
H24 H 0.3291 0.1611 0.3559 0.062(2) Uiso 1 2 i calc R . . 0
C25 C 0.3268(4) 0.2897(4) 0.3244(3) 0.0554(15) Uani 1 2 i d . . . 0
H25 H 0.2917 0.3033 0.2825 0.062(2) Uiso 1 2 i calc R . . 0
C26 C 0.3574(4) 0.3529(4) 0.3426(3) 0.0571(14) Uani 1 2 i d . . . 0
H26 H 0.3443 0.4099 0.3119 0.062(2) Uiso 1 2 i calc R . . 0
C27 C 0.4073(4) 0.3342(3) 0.4055(3) 0.0493(13) Uani 1 2 i d . . . 0
H27 H 0.4281 0.3784 0.4170 0.062(2) Uiso 1 2 i calc R . . 0
C28 C 0.5361(3) 0.3146(3) 0.5346(3) 0.0319(10) Uani 1 2 i d . . . 0
C29 C 0.6266(4) 0.3240(3) 0.4696(3) 0.0463(12) Uani 1 2 i d . . . 0
H29 H 0.6517 0.2884 0.4290 0.062(2) Uiso 1 2 i calc R . . 0
C30 C 0.6777(4) 0.3854(3) 0.4662(3) 0.0522(13) Uani 1 2 i d . . . 0
H30 H 0.7372 0.3922 0.4227 0.062(2) Uiso 1 2 i calc R . . 0
C31 C 0.6416(4) 0.4370(3) 0.5266(4) 0.0556(14) Uani 1 2 i d . . . 0
H31 H 0.6778 0.4775 0.5249 0.062(2) Uiso 1 2 i calc R . . 0
C32 C 0.5521(4) 0.4292(3) 0.5897(3) 0.0547(14) Uani 1 2 i d . . . 0
H32 H 0.5272 0.4654 0.6298 0.062(2) Uiso 1 2 i calc R . . 0
C33 C 0.4987(4) 0.3676(3) 0.5939(3) 0.0436(12) Uani 1 2 i d . . . 0
H33 H 0.4381 0.3624 0.6366 0.062(2) Uiso 1 2 i calc R . . 0
C34 C 0.5808(3) 0.1296(3) 0.5414(3) 0.0309(10) Uani 1 2 i d . . . 0
C35 C 0.6438(4) 0.1035(3) 0.4674(3) 0.0449(12) Uani 1 2 i d . . . 0
H35 H 0.6274 0.1342 0.4172 0.062(2) Uiso 1 2 i calc R . . 0
C36 C 0.7312(4) 0.0324(3) 0.4665(3) 0.0499(13) Uani 1 2 i d . . . 0
H36 H 0.7732 0.0152 0.4161 0.062(2) Uiso 1 2 i calc R . . 0
C37 C 0.7561(4) -0.0130(3) 0.5403(3) 0.0498(13) Uani 1 2 i d . . . 0
H37 H 0.8150 -0.0611 0.5398 0.062(2) Uiso 1 2 i calc R . . 0
C38 C 0.6942(4) 0.0124(3) 0.6145(3) 0.0450(12) Uani 1 2 i d . . . 0
H38 H 0.7114 -0.0187 0.6643 0.062(2) Uiso 1 2 i calc R . . 0
C39 C 0.6071(3) 0.0832(3) 0.6162(3) 0.0361(10) Uani 1 2 i d . . . 0
H39 H 0.5658 0.1002 0.6669 0.062(2) Uiso 1 2 i calc R . . 0
P40 P 0.39179(9) 0.66969(7) 0.15376(7) 0.0318(3) Uani 1 2 i d . . . 0
N41 N 0.3685(3) 0.7559(2) 0.1911(2) 0.0327(8) Uani 1 2 i d . . . 0
P42 P 0.28935(9) 0.85101(7) 0.18843(7) 0.0302(2) Uani 1 2 i d . . . 0
C43 C 0.2864(3) 0.6153(3) 0.1961(3) 0.0355(10) Uani 1 2 i d . . . 0
C44 C 0.2738(4) 0.5550(3) 0.1570(3) 0.0495(13) Uani 1 2 i d . . . 0
H44 H 0.3194 0.5430 0.1057 0.062(2) Uiso 1 2 i calc R . . 0
C45 C 0.1924(5) 0.5133(4) 0.1956(4) 0.0622(16) Uani 1 2 i d . . . 0
H45 H 0.1834 0.4731 0.1697 0.062(2) Uiso 1 2 i calc R . . 0
C46 C 0.1252(5) 0.5303(4) 0.2710(4) 0.0669(18) Uani 1 2 i d . . . 0
H46 H 0.0710 0.5018 0.2960 0.062(2) Uiso 1 2 i calc R . . 0
C47 C 0.1372(4) 0.5886(4) 0.3096(4) 0.0619(15) Uani 1 2 i d . . . 0
H47 H 0.0905 0.6006 0.3605 0.062(2) Uiso 1 2 i calc R . . 0
C48 C 0.2176(4) 0.6299(3) 0.2740(3) 0.0473(12) Uani 1 2 i d . . . 0
H48 H 0.2266 0.6681 0.3019 0.062(2) Uiso 1 2 i calc R . . 0
C49 C 0.4189(4) 0.6868(3) 0.0415(3) 0.0403(11) Uani 1 2 i d . . . 0
C50 C 0.3368(4) 0.7112(3) 0.0023(3) 0.0492(13) Uani 1 2 i d . . . 0
H50 H 0.2672 0.7164 0.0343 0.062(2) Uiso 1 2 i calc R . . 0
C51 C 0.3586(5) 0.7278(4) -0.0841(3) 0.0579(14) Uani 1 2 i d . . . 0
H51 H 0.3037 0.7442 -0.1102 0.062(2) Uiso 1 2 i calc R . . 0
C52 C 0.4609(5) 0.7202(4) -0.1313(3) 0.0604(15) Uani 1 2 i d . . . 0
H52 H 0.4751 0.7316 -0.1894 0.062(2) Uiso 1 2 i calc R . . 0
C53 C 0.5418(5) 0.6962(4) -0.0939(3) 0.0649(16) Uani 1 2 i d . . . 0
H53 H 0.6110 0.6911 -0.1266 0.062(2) Uiso 1 2 i calc R . . 0
C54 C 0.5218(4) 0.6793(3) -0.0073(3) 0.0523(13) Uani 1 2 i d . . . 0
H54 H 0.5775 0.6630 0.0179 0.062(2) Uiso 1 2 i calc R . . 0
C55 C 0.5074(3) 0.5938(3) 0.1823(3) 0.0370(10) Uani 1 2 i d . . . 0
C56 C 0.5815(4) 0.6239(3) 0.1973(3) 0.0449(12) Uani 1 2 i d . . . 0
H56 H 0.5725 0.6843 0.1918 0.062(2) Uiso 1 2 i calc R . . 0
C57 C 0.6693(4) 0.5653(4) 0.2204(3) 0.0519(13) Uani 1 2 i d . . . 0
H57 H 0.7206 0.5864 0.2281 0.062(2) Uiso 1 2 i calc R . . 0
C58 C 0.6809(4) 0.4768(4) 0.2320(4) 0.0671(17) Uani 1 2 i d . . . 0
H58 H 0.7382 0.4376 0.2508 0.062(2) Uiso 1 2 i calc R . . 0
C59 C 0.6091(5) 0.4451(4) 0.2164(4) 0.0690(17) Uani 1 2 i d . . . 0
H59 H 0.6189 0.3845 0.2226 0.062(2) Uiso 1 2 i calc R . . 0
C60 C 0.5223(4) 0.5028(3) 0.1914(4) 0.0565(15) Uani 1 2 i d . . . 0
H60 H 0.4736 0.4811 0.1805 0.062(2) Uiso 1 2 i calc R . . 0
C61 C 0.2020(3) 0.8650(3) 0.2901(3) 0.0303(10) Uani 1 2 i d . . . 0
C62 C 0.2266(4) 0.8101(3) 0.3622(3) 0.0386(11) Uani 1 2 i d . . . 0
H62 H 0.2878 0.7641 0.3584 0.062(2) Uiso 1 2 i calc R . . 0
C63 C 0.1597(4) 0.8243(3) 0.4393(3) 0.0478(13) Uani 1 2 i d . . . 0
H63 H 0.1754 0.7870 0.4876 0.062(2) Uiso 1 2 i calc R . . 0
C64 C 0.0705(4) 0.8927(4) 0.4457(3) 0.0523(13) Uani 1 2 i d . . . 0
H64 H 0.0260 0.9015 0.4981 0.062(2) Uiso 1 2 i calc R . . 0
C65 C 0.0460(4) 0.9489(3) 0.3747(3) 0.0486(13) Uani 1 2 i d . . . 0
H65 H -0.0141 0.9959 0.3793 0.062(2) Uiso 1 2 i calc R . . 0
C66 C 0.1112(4) 0.9349(3) 0.2973(3) 0.0414(11) Uani 1 2 i d . . . 0
H66 H 0.0947 0.9723 0.2493 0.062(2) Uiso 1 2 i calc R . . 0
C67 C 0.2067(3) 0.8771(3) 0.1176(3) 0.0351(10) Uani 1 2 i d . . . 0
C68 C 0.1237(4) 0.8379(3) 0.1377(3) 0.0467(12) Uani 1 2 i d . . . 0
H68 H 0.1061 0.8035 0.1902 0.062(2) Uiso 1 2 i calc R . . 0
C69 C 0.0671(4) 0.8496(4) 0.0802(4) 0.0614(16) Uani 1 2 i d . . . 0
H69 H 0.0120 0.8226 0.0938 0.062(2) Uiso 1 2 i calc R . . 0
C70 C 0.0918(5) 0.9006(4) 0.0034(4) 0.0669(17) Uani 1 2 i d . . . 0
H70 H 0.0541 0.9076 -0.0355 0.062(2) Uiso 1 2 i calc R . . 0
C71 C 0.1721(5) 0.9418(4) -0.0167(4) 0.0691(17) Uani 1 2 i d . . . 0
H71 H 0.1876 0.9779 -0.0686 0.062(2) Uiso 1 2 i calc R . . 0
C72 C 0.2299(4) 0.9293(3) 0.0402(3) 0.0510(13) Uani 1 2 i d . . . 0
H72 H 0.2850 0.9564 0.0262 0.062(2) Uiso 1 2 i calc R . . 0
C73 C 0.3644(3) 0.9326(3) 0.1569(3) 0.0334(10) Uani 1 2 i d . . . 0
C74 C 0.3140(4) 1.0213(3) 0.1589(3) 0.0505(13) Uani 1 2 i d . . . 0
H74 H 0.2406 1.0391 0.1766 0.062(2) Uiso 1 2 i calc R . . 0
C75 C 0.3725(5) 1.0832(3) 0.1346(4) 0.0614(15) Uani 1 2 i d . . . 0
H75 H 0.3381 1.1425 0.1358 0.062(2) Uiso 1 2 i calc R . . 0
C76 C 0.4805(5) 1.0582(4) 0.1087(4) 0.0647(16) Uani 1 2 i d . . . 0
H76 H 0.5197 1.1000 0.0936 0.062(2) Uiso 1 2 i calc R . . 0
C77 C 0.5306(4) 0.9711(4) 0.1052(4) 0.0647(16) Uani 1 2 i d . . . 0
H77 H 0.6040 0.9540 0.0868 0.062(2) Uiso 1 2 i calc R . . 0
C78 C 0.4733(4) 0.9086(3) 0.1287(3) 0.0509(13) Uani 1 2 i d . . . 0
H78 H 0.5083 0.8498 0.1256 0.062(2) Uiso 1 2 i calc R . . 0

loop_
_atom_site_aniso_label
_atom_site_aniso_U_11
_atom_site_aniso_U_22
_atom_site_aniso_U_33
_atom_site_aniso_U_23
_atom_site_aniso_U_13
_atom_site_aniso_U_12
Bi 0.03769(11) 0.03622(10) 0.04079(11) -0.00413(7) -0.01286(8) -0.01068(7)
Cl1 0.0643(9) 0.0589(8) 0.0550(8) -0.0177(7) -0.0192(7) -0.0170(7)
Cl2 0.0516(8) 0.0637(9) 0.1054(12) -0.0376(9) -0.0120(8) -0.0207(7)
Cl3 0.0664(10) 0.0759(11) 0.0872(11) -0.0262(9) 0.0013(8) -0.0367(9)
Cl4 0.1041(15) 0.1354(18) 0.167(2) -0.1080(17) 0.0768(14) -0.0880(15)
Cl5 0.1232(15) 0.0680(10) 0.0702(10) -0.0083(8) -0.0594(11) 0.0072(10)
O1A 0.22(2) 0.28(3) 0.23(2) 0.16(2) 0.034(15) 0.09(2)
C2A 0.75(8) 0.27(4) 0.31(5) -0.24(4) 0.34(5) -0.35(5)
C3A 0.26(3) 0.083(12) 0.149(18) -0.036(12) -0.120(19) 0.059(14)
O1B 0.161(17) 0.121(15) 0.132(15) 0.039(11) -0.051(13) 0.009(12)
C2B 0.070(13) 0.118(19) 0.107(16) -0.055(15) -0.003(11) -0.035(13)
C3B 0.48(6) 0.15(3) 0.21(4) -0.10(3) 0.27(4) -0.22(4)
P1 0.0304(6) 0.0322(6) 0.0286(6) -0.0056(5) -0.0061(5) -0.0074(5)
N2 0.032(2) 0.039(2) 0.031(2) -0.0070(16) -0.0063(16) -0.0091(17)
P3 0.0320(6) 0.0297(6) 0.0295(6) -0.0057(5) -0.0060(5) -0.0080(5)
C4 0.031(2) 0.040(3) 0.035(2) -0.012(2) -0.006(2) -0.008(2)
C5 0.062(4) 0.059(3) 0.047(3) -0.019(3) -0.021(3) 0.003(3)
C6 0.079(4) 0.084(4) 0.039(3) -0.017(3) -0.022(3) -0.011(4)
C7 0.068(4) 0.094(5) 0.041(3) -0.034(3) 0.000(3) -0.021(4)
C8 0.050(4) 0.109(5) 0.059(4) -0.047(4) -0.006(3) 0.013(4)
C9 0.051(3) 0.066(4) 0.044(3) -0.018(3) -0.015(3) 0.001(3)
C10 0.040(3) 0.037(3) 0.028(2) -0.006(2) -0.007(2) -0.012(2)
C11 0.049(3) 0.038(3) 0.045(3) -0.007(2) -0.012(2) -0.010(2)
C12 0.078(4) 0.038(3) 0.058(3) -0.004(3) -0.029(3) -0.011(3)
C13 0.112(5) 0.049(3) 0.042(3) 0.008(3) -0.032(3) -0.046(4)
C14 0.070(4) 0.069(4) 0.046(3) 0.001(3) -0.012(3) -0.044(4)
C15 0.049(3) 0.052(3) 0.041(3) -0.004(2) -0.006(2) -0.023(3)
C16 0.032(3) 0.046(3) 0.030(2) -0.007(2) -0.005(2) -0.004(2)
C17 0.044(3) 0.056(3) 0.057(3) 0.003(3) -0.014(3) -0.013(3)
C18 0.052(4) 0.071(4) 0.066(4) 0.029(3) -0.019(3) -0.012(3)
C19 0.050(4) 0.114(6) 0.038(3) 0.010(4) -0.018(3) 0.006(4)
C20 0.067(4) 0.096(5) 0.045(3) -0.022(3) -0.027(3) -0.004(4)
C21 0.054(3) 0.062(4) 0.053(3) -0.022(3) -0.024(3) 0.002(3)
C22 0.030(2) 0.033(2) 0.030(2) -0.0088(19) -0.0036(19) -0.008(2)
C23 0.064(4) 0.046(3) 0.042(3) -0.001(2) -0.018(3) -0.023(3)
C24 0.081(4) 0.081(4) 0.049(3) -0.012(3) -0.023(3) -0.045(4)
C25 0.043(3) 0.093(5) 0.031(3) -0.009(3) -0.009(2) -0.020(3)
C26 0.068(4) 0.055(3) 0.046(3) 0.005(3) -0.028(3) -0.010(3)
C27 0.064(4) 0.042(3) 0.043(3) -0.005(2) -0.021(3) -0.009(3)
C28 0.033(2) 0.029(2) 0.035(2) -0.0061(19) -0.009(2) -0.0083(19)
C29 0.040(3) 0.041(3) 0.056(3) -0.014(2) -0.003(2) -0.011(2)
C30 0.041(3) 0.051(3) 0.061(3) -0.003(3) -0.003(3) -0.022(3)
C31 0.061(4) 0.047(3) 0.071(4) -0.004(3) -0.021(3) -0.031(3)
C32 0.072(4) 0.045(3) 0.057(3) -0.015(3) -0.017(3) -0.022(3)
C33 0.050(3) 0.044(3) 0.042(3) -0.011(2) -0.011(2) -0.016(2)
C34 0.032(2) 0.031(2) 0.029(2) -0.0054(19) -0.0068(19) -0.0072(19)
C35 0.047(3) 0.044(3) 0.037(3) -0.008(2) -0.013(2) 0.000(2)
C36 0.050(3) 0.051(3) 0.038(3) -0.018(2) -0.004(2) 0.001(3)
C37 0.041(3) 0.043(3) 0.062(4) -0.012(3) -0.018(3) 0.003(2)
C38 0.047(3) 0.042(3) 0.046(3) -0.005(2) -0.017(2) -0.007(2)
C39 0.036(3) 0.037(3) 0.036(3) -0.009(2) -0.009(2) -0.008(2)
P40 0.0304(6) 0.0331(6) 0.0335(6) -0.0089(5) -0.0065(5) -0.0093(5)
N41 0.033(2) 0.032(2) 0.034(2) -0.0088(16) -0.0090(16) -0.0063(16)
P42 0.0283(6) 0.0332(6) 0.0306(6) -0.0068(5) -0.0075(5) -0.0090(5)
C43 0.036(3) 0.029(2) 0.043(3) -0.003(2) -0.015(2) -0.008(2)
C44 0.061(3) 0.041(3) 0.059(3) -0.012(2) -0.023(3) -0.019(3)
C45 0.080(4) 0.048(3) 0.083(5) 0.000(3) -0.048(4) -0.031(3)
C46 0.057(4) 0.058(4) 0.092(5) 0.021(3) -0.035(4) -0.035(3)
C47 0.054(4) 0.063(4) 0.061(4) 0.000(3) 0.002(3) -0.030(3)
C48 0.047(3) 0.046(3) 0.048(3) -0.003(2) -0.007(2) -0.020(3)
C49 0.045(3) 0.039(3) 0.038(3) -0.015(2) -0.005(2) -0.012(2)
C50 0.051(3) 0.058(3) 0.036(3) -0.018(2) -0.007(2) -0.007(3)
C51 0.065(4) 0.063(4) 0.046(3) -0.014(3) -0.016(3) -0.012(3)
C52 0.073(4) 0.069(4) 0.035(3) -0.009(3) -0.003(3) -0.024(3)
C53 0.058(4) 0.085(4) 0.047(3) -0.020(3) 0.011(3) -0.029(3)
C54 0.049(3) 0.063(4) 0.048(3) -0.018(3) -0.005(3) -0.019(3)
C55 0.033(3) 0.035(3) 0.041(3) -0.008(2) -0.007(2) -0.006(2)
C56 0.042(3) 0.045(3) 0.053(3) -0.015(2) -0.014(2) -0.010(2)
C57 0.033(3) 0.059(4) 0.070(4) -0.025(3) -0.017(3) -0.004(2)
C58 0.049(3) 0.057(4) 0.097(5) -0.026(3) -0.038(3) 0.015(3)
C59 0.063(4) 0.039(3) 0.113(5) -0.023(3) -0.047(4) 0.007(3)
C60 0.051(3) 0.040(3) 0.092(4) -0.017(3) -0.039(3) -0.004(3)
C61 0.028(2) 0.036(2) 0.030(2) -0.0068(19) -0.0067(19) -0.0116(19)
C62 0.041(3) 0.038(3) 0.037(3) -0.006(2) -0.012(2) -0.010(2)
C63 0.053(3) 0.062(3) 0.032(3) -0.006(2) -0.010(2) -0.022(3)
C64 0.046(3) 0.073(4) 0.038(3) -0.021(3) 0.003(2) -0.019(3)
C65 0.034(3) 0.057(3) 0.049(3) -0.019(3) -0.002(2) -0.004(2)
C66 0.036(3) 0.043(3) 0.041(3) -0.005(2) -0.009(2) -0.005(2)
C67 0.034(3) 0.040(3) 0.033(2) -0.010(2) -0.013(2) -0.004(2)
C68 0.034(3) 0.059(3) 0.049(3) -0.011(3) -0.012(2) -0.011(2)
C69 0.042(3) 0.082(4) 0.074(4) -0.032(4) -0.028(3) -0.009(3)
C70 0.066(4) 0.086(5) 0.060(4) -0.031(4) -0.041(3) 0.004(3)
C71 0.088(5) 0.086(5) 0.046(3) -0.004(3) -0.038(3) -0.025(4)
C72 0.059(3) 0.058(3) 0.040(3) -0.004(2) -0.013(3) -0.024(3)
C73 0.037(3) 0.037(3) 0.029(2) -0.0054(19) -0.010(2) -0.012(2)
C74 0.041(3) 0.042(3) 0.066(4) -0.013(3) -0.006(3) -0.011(2)
C75 0.069(4) 0.035(3) 0.078(4) -0.015(3) -0.007(3) -0.017(3)
C76 0.062(4) 0.051(4) 0.089(4) 0.006(3) -0.025(3) -0.034(3)
C77 0.039(3) 0.053(4) 0.095(5) 0.010(3) -0.016(3) -0.021(3)
C78 0.040(3) 0.036(3) 0.067(4) 0.005(2) -0.012(3) -0.010(2)

loop_
_geom_bond_atom_site_label_1
_geom_bond_atom_site_label_2
_geom_bond_distance
_geom_bond_site_symmetry_2
_geom_bond_publ_flag
Bi Cl5 2.5006(16) . ?
Bi Cl4 2.6241(18) . ?
Bi Cl1 2.6824(15) . ?
Bi Cl2 2.7281(16) . ?
Bi Cl3 2.7530(16) . ?
Bi O1B 2.762(19) . ?
Bi O1A 2.818(19) . ?
O1A C2A 1.507(19) . ?
C2A C3A 1.519(18) . ?
C2A H2A1 0.9700 . ?
C2A H2A2 0.9700 . ?
C3A H3A1 0.9600 . ?
C3A H3A2 0.9600 . ?
C3A H3A3 0.9600 . ?
O1B C2B 1.345(17) . ?
C2B C3B 1.521(17) . ?
C2B H2B1 0.9700 . ?
C2B H2B2 0.9700 . ?
C3B H3B1 0.9600 . ?
C3B H3B2 0.9600 . ?
C3B H3B3 0.9600 . ?
P1 N2 1.583(4) . ?
P1 C16 1.787(4) . ?
P1 C4 1.794(4) . ?
P1 C10 1.797(4) . ?
N2 P3 1.584(4) . ?
P3 C34 1.794(4) . ?
P3 C28 1.795(4) . ?
P3 C22 1.799(4) . ?
C4 C9 1.374(6) . ?
C4 C5 1.381(6) . ?
C5 C6 1.373(7) . ?
C5 H5 0.9300 . ?
C6 C7 1.363(8) . ?
C6 H6 0.9300 . ?
C7 C8 1.362(8) . ?
C7 H7 0.9300 . ?
C8 C9 1.359(7) . ?
C8 H8 0.9300 . ?
C9 H9 0.9300 . ?
C10 C11 1.386(6) . ?
C10 C15 1.388(6) . ?
C11 C12 1.381(6) . ?
C11 H11 0.9300 . ?
C12 C13 1.370(8) . ?
C12 H12 0.9300 . ?
C13 C14 1.372(8) . ?
C13 H13 0.9300 . ?
C14 C15 1.372(7) . ?
C14 H14 0.9300 . ?
C15 H15 0.9300 . ?
C16 C17 1.384(7) . ?
C16 C21 1.389(6) . ?
C17 C18 1.376(7) . ?
C17 H17 0.9300 . ?
C18 C19 1.374(9) . ?
C18 H18 0.9300 . ?
C19 C20 1.358(9) . ?
C19 H19 0.9300 . ?
C20 C21 1.383(7) . ?
C20 H20 0.9300 . ?
C21 H21 0.9300 . ?
C22 C23 1.376(6) . ?
C22 C27 1.386(6) . ?
C23 C24 1.370(7) . ?
C23 H23 0.9300 . ?
C24 C25 1.373(8) . ?
C24 H24 0.9300 . ?
C25 C26 1.355(7) . ?
C25 H25 0.9300 . ?
C26 C27 1.374(6) . ?
C26 H26 0.9300 . ?
C27 H27 0.9300 . ?
C28 C33 1.370(6) . ?
C28 C29 1.403(6) . ?
C29 C30 1.368(6) . ?
C29 H29 0.9300 . ?
C30 C31 1.369(7) . ?
C30 H30 0.9300 . ?
C31 C32 1.374(7) . ?
C31 H31 0.9300 . ?
C32 C33 1.389(6) . ?
C32 H32 0.9300 . ?
C33 H33 0.9300 . ?
C34 C35 1.374(6) . ?
C34 C39 1.400(6) . ?
C35 C36 1.378(6) . ?
C35 H35 0.9300 . ?
C36 C37 1.373(7) . ?
C36 H36 0.9300 . ?
C37 C38 1.370(7) . ?
C37 H37 0.9300 . ?
C38 C39 1.372(6) . ?
C38 H38 0.9300 . ?
C39 H39 0.9300 . ?
P40 N41 1.583(4) . ?
P40 C43 1.792(4) . ?
P40 C55 1.796(5) . ?
P40 C49 1.800(5) . ?
N41 P42 1.582(4) . ?
P42 C67 1.798(4) . ?
P42 C73 1.799(4) . ?
P42 C61 1.800(4) . ?
C43 C44 1.394(6) . ?
C43 C48 1.398(6) . ?
C44 C45 1.388(7) . ?
C44 H44 0.9300 . ?
C45 C46 1.367(8) . ?
C45 H45 0.9300 . ?
C46 C47 1.357(8) . ?
C46 H46 0.9300 . ?
C47 C48 1.368(7) . ?
C47 H47 0.9300 . ?
C48 H48 0.9300 . ?
C49 C54 1.384(7) . ?
C49 C50 1.393(7) . ?
C50 C51 1.384(7) . ?
C50 H50 0.9300 . ?
C51 C52 1.369(7) . ?
C51 H51 0.9300 . ?
C52 C53 1.358(8) . ?
C52 H52 0.9300 . ?
C53 C54 1.388(7) . ?
C53 H53 0.9300 . ?
C54 H54 0.9300 . ?
C55 C56 1.372(6) . ?
C55 C60 1.397(6) . ?
C56 C57 1.379(7) . ?
C56 H56 0.9300 . ?
C57 C58 1.360(7) . ?
C57 H57 0.9300 . ?
C58 C59 1.366(7) . ?
C58 H58 0.9300 . ?
C59 C60 1.377(7) . ?
C59 H59 0.9300 . ?
C60 H60 0.9300 . ?
C61 C62 1.389(6) . ?
C61 C66 1.394(6) . ?
C62 C63 1.378(6) . ?
C62 H62 0.9300 . ?
C63 C64 1.367(7) . ?
C63 H63 0.9300 . ?
C64 C65 1.382(7) . ?
C64 H64 0.9300 . ?
C65 C66 1.375(6) . ?
C65 H65 0.9300 . ?
C66 H66 0.9300 . ?
C67 C72 1.376(6) . ?
C67 C68 1.386(6) . ?
C68 C69 1.378(7) . ?
C68 H68 0.9300 . ?
C69 C70 1.363(8) . ?
C69 H69 0.9300 . ?
C70 C71 1.373(8) . ?
C70 H70 0.9300 . ?
C71 C72 1.380(7) . ?
C71 H71 0.9300 . ?
C72 H72 0.9300 . ?
C73 C78 1.380(6) . ?
C73 C74 1.389(6) . ?
C74 C75 1.380(7) . ?
C74 H74 0.9300 . ?
C75 C76 1.367(8) . ?
C75 H75 0.9300 . ?
C76 C77 1.369(8) . ?
C76 H76 0.9300 . ?
C77 C78 1.377(7) . ?
C77 H77 0.9300 . ?
C78 H78 0.9300 . ?
